data_7105775
loop_
_publ_author_name
'Kelly Kilpin'
'Ursula Paul'
'Ai-Lan Lee'
'James Crowley'

_publ_section_title
;
 Gold(I) \^aClick\^a 1,2,3-triazolylidenes: Synthesis, Self-Assembly and
 Catalysis.
;
_journal_name_full Chem.Commun.
_journal_page_first 328
_journal_paper_doi 10.1039/c0cc02185g
_journal_volume 47
_journal_year 2011
_chemical_formula_moiety 'C23 H25 Au N5, F6 Sb'
_chemical_formula_sum 'C23 H25 Au F6 N5 Sb'
_chemical_formula_weight 804.20
_chemical_name_systematic
;
?
;
_space_group_IT_number 2
_symmetry_cell_setting triclinic
_symmetry_space_group_name_Hall '-P 1'
_symmetry_space_group_name_H-M 'P -1'
_atom_sites_solution_hydrogens geom
_atom_sites_solution_primary heavy
_atom_sites_solution_secondary difmap
_audit_creation_method SHELXL-97
_cell_angle_alpha 101.367(7)
_cell_angle_beta 92.615(7)
_cell_angle_gamma 102.371(8)
_cell_formula_units_Z 2
_cell_length_a 10.8541(15)
_cell_length_b 10.8554(14)
_cell_length_c 11.2188(14)
_cell_measurement_reflns_used 6620
_cell_measurement_temperature 91(2)
_cell_measurement_theta_max 26.5285
_cell_measurement_theta_min 3.0525
_cell_volume 1260.5(3)
_computing_structure_refinement 'SHELXL-97 (Sheldrick, 1997)'
_diffrn_ambient_temperature 91(2)
_diffrn_measured_fraction_theta_full 0.996
_diffrn_measured_fraction_theta_max 0.996
_diffrn_radiation_monochromator graphite
_diffrn_radiation_source 'fine-focus sealed tube'
_diffrn_radiation_type MoK\a
_diffrn_radiation_wavelength 0.71073
_diffrn_reflns_av_R_equivalents 0.0589
_diffrn_reflns_av_sigmaI/netI 0.0633
_diffrn_reflns_limit_h_max 13
_diffrn_reflns_limit_h_min -13
_diffrn_reflns_limit_k_max 13
_diffrn_reflns_limit_k_min -13
_diffrn_reflns_limit_l_max 13
_diffrn_reflns_limit_l_min -13
_diffrn_reflns_number 14555
_diffrn_reflns_theta_full 25.50
_diffrn_reflns_theta_max 25.50
_diffrn_reflns_theta_min 3.87
_exptl_absorpt_coefficient_mu 6.951
_exptl_absorpt_correction_T_max 0.4428
_exptl_absorpt_correction_T_min 0.1583
_exptl_absorpt_correction_type multi-scan
_exptl_absorpt_process_details SADABS
_exptl_crystal_colour yellow
_exptl_crystal_density_diffrn 2.119
_exptl_crystal_density_method 'not measured'
_exptl_crystal_description block
_exptl_crystal_F_000 764
_exptl_crystal_size_max 0.42
_exptl_crystal_size_mid 0.21
_exptl_crystal_size_min 0.14
_refine_diff_density_max 1.686
_refine_diff_density_min -1.819
_refine_diff_density_rms 0.170
_refine_ls_extinction_method none
_refine_ls_goodness_of_fit_ref 1.063
_refine_ls_hydrogen_treatment constr
_refine_ls_matrix_type full
_refine_ls_number_parameters 328
_refine_ls_number_reflns 4677
_refine_ls_number_restraints 0
_refine_ls_restrained_S_all 1.063
_refine_ls_R_factor_all 0.0429
_refine_ls_R_factor_gt 0.0378
_refine_ls_shift/su_max 0.001
_refine_ls_shift/su_mean 0.000
_refine_ls_structure_factor_coef Fsqd
_refine_ls_weighting_details 'calc w=1/[\s^2^(Fo^2^)+(0.0290P)^2^+2.9742P] where P=(Fo^2^+2Fc^2^)/3'
_refine_ls_weighting_scheme calc
_refine_ls_wR_factor_gt 0.0896
_refine_ls_wR_factor_ref 0.0927
_reflns_number_gt 4182
_reflns_number_total 4677
_reflns_threshold_expression >2sigma(I)
_cod_data_source_file C0CC02185G.TXT
_cod_data_source_block kjk268
_cod_depositor_comments
;
The following automatic conversions were performed:
'_symmetry_cell_setting' value 'Triclinic' changed to 'triclinic'
according to '/home/saulius/struct/CIF-dictionaries/cif_core.dic'
dictionary named 'cif_core.dic' version 2.4.1 from 2010-06-29.

Automatic conversion script
Id: cif_fix_enum 1527 2010-12-29 10:47:43Z saulius 
;
_cod_original_sg_symbol_H-M P-1
_cod_database_code 7105775

loop_
_symmetry_equiv_pos_as_xyz
'x, y, z'
'-x, -y, -z'

loop_
_atom_site_label
_atom_site_type_symbol
_atom_site_fract_x
_atom_site_fract_y
_atom_site_fract_z
_atom_site_U_iso_or_equiv
_atom_site_adp_type
_atom_site_occupancy
_atom_site_symmetry_multiplicity
_atom_site_calc_flag
_atom_site_refinement_flags
_atom_site_disorder_assembly
_atom_site_disorder_group
C1 C 0.8523(7) 0.1310(11) -0.2113(7) 0.066(3) Uani 1 1 d . . .
H1 H 0.8030 0.0622 -0.2720 0.079 Uiso 1 1 calc R . .
C2 C 0.9072(10) 0.2480(15) -0.2413(10) 0.085(4) Uani 1 1 d . . .
H2 H 0.8961 0.2578 -0.3231 0.102 Uiso 1 1 calc R . .
C3 C 0.9754(9) 0.3469(13) -0.1566(12) 0.081(4) Uani 1 1 d . . .
H3 H 1.0111 0.4264 -0.1783 0.097 Uiso 1 1 calc R . .
C4 C 0.9935(9) 0.3329(9) -0.0392(10) 0.061(2) Uani 1 1 d . . .
H4 H 1.0417 0.4032 0.0207 0.073 Uiso 1 1 calc R . .
C5 C 0.9423(7) 0.2170(7) -0.0064(7) 0.0426(17) Uani 1 1 d . . .
H5 H 0.9568 0.2072 0.0750 0.051 Uiso 1 1 calc R . .
C6 C 0.8696(7) 0.1155(7) -0.0942(6) 0.0402(17) Uani 1 1 d . . .
C7 C 0.8169(8) -0.0130(7) -0.0608(7) 0.048(2) Uani 1 1 d . . .
H7A H 0.7402 -0.0585 -0.1163 0.057 Uiso 1 1 calc R . .
H7B H 0.8803 -0.0665 -0.0736 0.057 Uiso 1 1 calc R . .
C8 C 0.6947(7) 0.0611(6) 0.1153(7) 0.0377(17) Uani 1 1 d . . .
C9 C 0.7052(6) 0.0441(6) 0.2349(6) 0.0298(14) Uani 1 1 d . . .
C10 C 0.6372(6) 0.0934(5) 0.3380(6) 0.0294(14) Uani 1 1 d . . .
C11 C 0.5047(6) 0.0631(6) 0.3261(6) 0.0276(13) Uani 1 1 d . . .
H11 H 0.4599 0.0072 0.2540 0.033 Uiso 1 1 calc R . .
C12 C 0.4390(6) 0.1139(6) 0.4186(6) 0.0307(14) Uani 1 1 d . . .
H12 H 0.3491 0.0943 0.4094 0.037 Uiso 1 1 calc R . .
C13 C 0.5039(6) 0.1940(6) 0.5253(6) 0.0314(15) Uani 1 1 d . . .
H13 H 0.4583 0.2277 0.5894 0.038 Uiso 1 1 calc R . .
C14 C 0.6353(6) 0.2244(6) 0.5381(6) 0.0330(15) Uani 1 1 d . . .
H14 H 0.6802 0.2790 0.6107 0.040 Uiso 1 1 calc R . .
C15 C 0.7001(6) 0.1746(6) 0.4443(6) 0.0321(15) Uani 1 1 d . . .
H15 H 0.7900 0.1965 0.4527 0.039 Uiso 1 1 calc R . .
C16 C 0.8415(7) -0.0661(7) 0.3500(7) 0.0414(17) Uani 1 1 d . . .
H16A H 0.8855 -0.1350 0.3221 0.062 Uiso 1 1 calc R . .
H16B H 0.7698 -0.0988 0.3940 0.062 Uiso 1 1 calc R . .
H16C H 0.9002 0.0064 0.4046 0.062 Uiso 1 1 calc R . .
C17 C 0.4067(6) 0.2925(6) -0.0545(6) 0.0297(14) Uani 1 1 d . . .
H17 H 0.3531 0.2444 -0.0070 0.036 Uiso 1 1 calc R . .
C18 C 0.3569(6) 0.3697(6) -0.1150(6) 0.0292(14) Uani 1 1 d . . .
H18 H 0.2707 0.3737 -0.1092 0.035 Uiso 1 1 calc R . .
C19 C 0.4317(6) 0.4442(5) -0.1862(5) 0.0272(14) Uani 1 1 d . . .
C20 C 0.5590(6) 0.4301(6) -0.1879(6) 0.0315(15) Uani 1 1 d . . .
H20 H 0.6162 0.4785 -0.2323 0.038 Uiso 1 1 calc R . .
C21 C 0.5990(6) 0.3481(6) -0.1263(6) 0.0327(15) Uani 1 1 d . . .
H21 H 0.6836 0.3385 -0.1322 0.039 Uiso 1 1 calc R . .
C22 C 0.2566(7) 0.5308(6) -0.2464(7) 0.0387(17) Uani 1 1 d . . .
H22A H 0.2015 0.4456 -0.2801 0.058 Uiso 1 1 calc R . .
H22B H 0.2417 0.5917 -0.2963 0.058 Uiso 1 1 calc R . .
H22C H 0.2379 0.5612 -0.1624 0.058 Uiso 1 1 calc R . .
C23 C 0.4687(8) 0.5959(7) -0.3209(8) 0.050(2) Uani 1 1 d . . .
H23A H 0.5436 0.6509 -0.2698 0.075 Uiso 1 1 calc R . .
H23B H 0.4213 0.6499 -0.3555 0.075 Uiso 1 1 calc R . .
H23C H 0.4953 0.5367 -0.3872 0.075 Uiso 1 1 calc R . .
N1 N 0.7845(6) -0.0008(5) 0.0646(5) 0.0369(14) Uani 1 1 d . . .
N2 N 0.8457(6) -0.0508(5) 0.1402(6) 0.0395(14) Uani 1 1 d . . .
N3 N 0.7947(5) -0.0223(5) 0.2435(6) 0.0363(13) Uani 1 1 d . . .
N4 N 0.5260(5) 0.2796(5) -0.0575(5) 0.0310(12) Uani 1 1 d . . .
N5 N 0.3881(5) 0.5218(5) -0.2467(5) 0.0339(13) Uani 1 1 d . . .
Au1 Au 0.60291(2) 0.16090(2) 0.03061(2) 0.02990(11) Uani 1 1 d . . .
F1 F 0.9710(5) 0.2526(7) 0.2907(5) 0.0877(19) Uani 1 1 d . . .
F2 F 1.1249(8) 0.1419(8) 0.3819(14) 0.187(6) Uani 1 1 d . . .
F3 F 1.2798(5) 0.3577(7) 0.4771(5) 0.095(2) Uani 1 1 d . . .
F4 F 1.1383(10) 0.4772(7) 0.3712(12) 0.177(5) Uani 1 1 d . . .
F5 F 1.2110(6) 0.2897(7) 0.2433(5) 0.111(3) Uani 1 1 d . . .
F6 F 1.0380(5) 0.3237(10) 0.5174(5) 0.144(4) Uani 1 1 d . . .
Sb1 Sb 1.12466(4) 0.31474(4) 0.38200(4) 0.02794(13) Uani 1 1 d . . .

loop_
_atom_site_aniso_label
_atom_site_aniso_U_11
_atom_site_aniso_U_22
_atom_site_aniso_U_33
_atom_site_aniso_U_23
_atom_site_aniso_U_13
_atom_site_aniso_U_12
C1 0.020(4) 0.137(9) 0.036(4) 0.011(5) 0.011(3) 0.013(5)
C2 0.036(5) 0.189(13) 0.062(6) 0.078(8) 0.031(5) 0.044(7)
C3 0.036(6) 0.127(10) 0.109(9) 0.081(8) 0.030(6) 0.028(6)
C4 0.046(5) 0.061(5) 0.090(7) 0.038(5) 0.015(5) 0.021(4)
C5 0.045(5) 0.035(4) 0.049(4) 0.008(3) 0.005(3) 0.012(3)
C6 0.039(4) 0.049(4) 0.032(4) 0.001(3) 0.011(3) 0.016(3)
C7 0.046(5) 0.036(4) 0.048(4) -0.019(3) 0.003(4) 0.010(4)
C8 0.031(4) 0.021(3) 0.050(4) -0.009(3) 0.014(3) -0.004(3)
C9 0.024(3) 0.019(3) 0.043(4) 0.004(2) 0.001(3) 0.001(3)
C10 0.026(4) 0.018(3) 0.045(4) 0.010(3) 0.003(3) 0.006(3)
C11 0.021(3) 0.022(3) 0.040(3) 0.011(2) -0.001(3) 0.002(3)
C12 0.023(3) 0.025(3) 0.047(4) 0.014(3) 0.005(3) 0.004(3)
C13 0.034(4) 0.026(3) 0.039(4) 0.013(3) 0.012(3) 0.008(3)
C14 0.028(4) 0.032(3) 0.035(4) 0.003(3) -0.004(3) 0.006(3)
C15 0.019(3) 0.029(3) 0.047(4) 0.008(3) 0.003(3) 0.003(3)
C16 0.030(4) 0.041(4) 0.063(5) 0.022(3) 0.009(3) 0.017(3)
C17 0.029(4) 0.025(3) 0.034(3) 0.009(2) 0.007(3) 0.000(3)
C18 0.024(3) 0.023(3) 0.039(3) 0.003(3) 0.011(3) 0.001(3)
C19 0.029(4) 0.016(3) 0.031(3) -0.001(2) 0.010(3) -0.002(3)
C20 0.030(4) 0.026(3) 0.035(3) 0.005(3) 0.012(3) -0.001(3)
C21 0.029(4) 0.027(3) 0.037(4) 0.001(3) 0.014(3) 0.000(3)
C22 0.038(4) 0.027(3) 0.048(4) 0.008(3) 0.006(3) -0.001(3)
C23 0.052(5) 0.039(4) 0.063(5) 0.027(4) 0.016(4) 0.001(4)
N1 0.037(3) 0.019(3) 0.048(3) -0.004(2) 0.004(3) 0.003(2)
N2 0.033(3) 0.024(3) 0.059(4) -0.001(3) 0.011(3) 0.008(3)
N3 0.029(3) 0.022(3) 0.058(4) 0.008(2) 0.005(3) 0.009(2)
N4 0.032(3) 0.026(3) 0.031(3) 0.002(2) 0.010(2) 0.000(2)
N5 0.033(3) 0.027(3) 0.042(3) 0.014(2) 0.011(3) 0.001(2)
Au1 0.03214(18) 0.02114(14) 0.03204(15) -0.00004(9) 0.00415(11) 0.00155(11)
F1 0.046(3) 0.138(5) 0.057(3) 0.011(3) -0.014(3) -0.015(3)
F2 0.084(6) 0.084(5) 0.416(19) 0.118(8) 0.006(8) 0.013(4)
F3 0.036(3) 0.174(6) 0.062(3) 0.007(4) 0.003(3) 0.012(4)
F4 0.162(9) 0.049(4) 0.336(15) 0.082(6) 0.033(9) 0.020(5)
F5 0.063(4) 0.164(6) 0.058(3) -0.046(4) 0.025(3) -0.022(4)
F6 0.037(3) 0.332(12) 0.033(3) 0.018(5) 0.012(2) -0.010(5)
Sb1 0.0231(3) 0.0278(2) 0.0293(2) 0.00714(16) 0.00392(17) -0.00328(18)

loop_
_atom_type_symbol
_atom_type_description
_atom_type_scat_dispersion_real
_atom_type_scat_dispersion_imag
_atom_type_scat_source
C C 0.0033 0.0016 'International Tables Vol C Tables 4.2.6.8 and 6.1.1.4'
H H 0.0000 0.0000 'International Tables Vol C Tables 4.2.6.8 and 6.1.1.4'
N N 0.0061 0.0033 'International Tables Vol C Tables 4.2.6.8 and 6.1.1.4'
F F 0.0171 0.0103 'International Tables Vol C Tables 4.2.6.8 and 6.1.1.4'
Sb Sb -0.5866 1.5461 'International Tables Vol C Tables 4.2.6.8 and 6.1.1.4'
Au Au -2.0133 8.8022 'International Tables Vol C Tables 4.2.6.8 and 6.1.1.4'

loop_
_geom_angle_atom_site_label_1
_geom_angle_atom_site_label_2
_geom_angle_atom_site_label_3
_geom_angle
_geom_angle_site_symmetry_1
_geom_angle_site_symmetry_3
_geom_angle_publ_flag
C6 C1 C2 119.7(9) . . ?
C6 C1 H1 120.1 . . ?
C2 C1 H1 120.1 . . ?
C3 C2 C1 121.1(9) . . ?
C3 C2 H2 119.4 . . ?
C1 C2 H2 119.4 . . ?
C2 C3 C4 119.8(10) . . ?
C2 C3 H3 120.1 . . ?
C4 C3 H3 120.1 . . ?
C3 C4 C5 120.8(10) . . ?
C3 C4 H4 119.6 . . ?
C5 C4 H4 119.6 . . ?
C4 C5 C6 119.2(8) . . ?
C4 C5 H5 120.4 . . ?
C6 C5 H5 120.4 . . ?
C1 C6 C5 119.4(8) . . ?
C1 C6 C7 120.7(7) . . ?
C5 C6 C7 119.8(7) . . ?
N1 C7 C6 113.4(5) . . ?
N1 C7 H7A 108.9 . . ?
C6 C7 H7A 108.9 . . ?
N1 C7 H7B 108.9 . . ?
C6 C7 H7B 108.9 . . ?
H7A C7 H7B 107.7 . . ?
N1 C8 C9 101.1(6) . . ?
N1 C8 Au1 124.0(5) . . ?
C9 C8 Au1 134.3(5) . . ?
N3 C9 C8 107.6(6) . . ?
N3 C9 C10 124.3(6) . . ?
C8 C9 C10 128.1(6) . . ?
C15 C10 C11 118.6(6) . . ?
C15 C10 C9 122.1(6) . . ?
C11 C10 C9 119.2(6) . . ?
C12 C11 C10 120.2(6) . . ?
C12 C11 H11 119.9 . . ?
C10 C11 H11 119.9 . . ?
C11 C12 C13 120.3(6) . . ?
C11 C12 H12 119.9 . . ?
C13 C12 H12 119.9 . . ?
C14 C13 C12 119.9(6) . . ?
C14 C13 H13 120.0 . . ?
C12 C13 H13 120.0 . . ?
C15 C14 C13 119.3(6) . . ?
C15 C14 H14 120.3 . . ?
C13 C14 H14 120.3 . . ?
C14 C15 C10 121.6(6) . . ?
C14 C15 H15 119.2 . . ?
C10 C15 H15 119.2 . . ?
N3 C16 H16A 109.5 . . ?
N3 C16 H16B 109.5 . . ?
H16A C16 H16B 109.5 . . ?
N3 C16 H16C 109.5 . . ?
H16A C16 H16C 109.5 . . ?
H16B C16 H16C 109.5 . . ?
N4 C17 C18 124.2(6) . . ?
N4 C17 H17 117.9 . . ?
C18 C17 H17 117.9 . . ?
C17 C18 C19 120.6(6) . . ?
C17 C18 H18 119.7 . . ?
C19 C18 H18 119.7 . . ?
N5 C19 C18 123.2(6) . . ?
N5 C19 C20 122.3(5) . . ?
C18 C19 C20 114.5(6) . . ?
C21 C20 C19 120.3(6) . . ?
C21 C20 H20 119.8 . . ?
C19 C20 H20 119.8 . . ?
N4 C21 C20 123.9(6) . . ?
N4 C21 H21 118.0 . . ?
C20 C21 H21 118.0 . . ?
N5 C22 H22A 109.5 . . ?
N5 C22 H22B 109.5 . . ?
H22A C22 H22B 109.5 . . ?
N5 C22 H22C 109.5 . . ?
H22A C22 H22C 109.5 . . ?
H22B C22 H22C 109.5 . . ?
N5 C23 H23A 109.5 . . ?
N5 C23 H23B 109.5 . . ?
H23A C23 H23B 109.5 . . ?
N5 C23 H23C 109.5 . . ?
H23A C23 H23C 109.5 . . ?
H23B C23 H23C 109.5 . . ?
N2 N1 C8 115.0(6) . . ?
N2 N1 C7 119.0(6) . . ?
C8 N1 C7 126.0(7) . . ?
N3 N2 N1 103.2(5) . . ?
N2 N3 C9 113.0(6) . . ?
N2 N3 C16 117.7(6) . . ?
C9 N3 C16 129.3(6) . . ?
C17 N4 C21 116.3(6) . . ?
C17 N4 Au1 125.0(4) . . ?
C21 N4 Au1 118.6(5) . . ?
C19 N5 C22 121.0(5) . . ?
C19 N5 C23 121.3(6) . . ?
C22 N5 C23 117.6(6) . . ?
C8 Au1 N4 173.6(2) . . ?
F4 Sb1 F6 96.1(5) . . ?
F4 Sb1 F1 95.7(4) . . ?
F6 Sb1 F1 87.6(3) . . ?
F4 Sb1 F5 89.1(5) . . ?
F6 Sb1 F5 174.8(4) . . ?
F1 Sb1 F5 91.4(3) . . ?
F4 Sb1 F3 91.1(5) . . ?
F6 Sb1 F3 91.5(2) . . ?
F1 Sb1 F3 173.1(3) . . ?
F5 Sb1 F3 88.8(3) . . ?
F4 Sb1 F2 173.5(5) . . ?
F6 Sb1 F2 90.1(5) . . ?
F1 Sb1 F2 86.5(4) . . ?
F5 Sb1 F2 84.8(5) . . ?
F3 Sb1 F2 86.7(4) . . ?

loop_
_geom_bond_atom_site_label_1
_geom_bond_atom_site_label_2
_geom_bond_distance
_geom_bond_site_symmetry_2
_geom_bond_publ_flag
C1 C6 1.367(11) . ?
C1 C2 1.395(16) . ?
C1 H1 0.9500 . ?
C2 C3 1.340(17) . ?
C2 H2 0.9500 . ?
C3 C4 1.366(14) . ?
C3 H3 0.9500 . ?
C4 C5 1.388(11) . ?
C4 H4 0.9500 . ?
C5 C6 1.391(10) . ?
C5 H5 0.9500 . ?
C6 C7 1.515(11) . ?
C7 N1 1.453(9) . ?
C7 H7A 0.9900 . ?
C7 H7B 0.9900 . ?
C8 N1 1.381(9) . ?
C8 C9 1.393(10) . ?
C8 Au1 1.962(8) . ?
C9 N3 1.338(8) . ?
C9 C10 1.474(9) . ?
C10 C15 1.385(9) . ?
C10 C11 1.398(9) . ?
C11 C12 1.378(9) . ?
C11 H11 0.9500 . ?
C12 C13 1.392(9) . ?
C12 H12 0.9500 . ?
C13 C14 1.387(10) . ?
C13 H13 0.9500 . ?
C14 C15 1.378(9) . ?
C14 H14 0.9500 . ?
C15 H15 0.9500 . ?
C16 N3 1.478(9) . ?
C16 H16A 0.9800 . ?
C16 H16B 0.9800 . ?
C16 H16C 0.9800 . ?
C17 N4 1.334(9) . ?
C17 C18 1.357(9) . ?
C17 H17 0.9500 . ?
C18 C19 1.408(8) . ?
C18 H18 0.9500 . ?
C19 N5 1.327(8) . ?
C19 C20 1.422(9) . ?
C20 C21 1.356(9) . ?
C20 H20 0.9500 . ?
C21 N4 1.343(8) . ?
C21 H21 0.9500 . ?
C22 N5 1.452(9) . ?
C22 H22A 0.9800 . ?
C22 H22B 0.9800 . ?
C22 H22C 0.9800 . ?
C23 N5 1.462(8) . ?
C23 H23A 0.9800 . ?
C23 H23B 0.9800 . ?
C23 H23C 0.9800 . ?
N1 N2 1.319(9) . ?
N2 N3 1.318(8) . ?
N4 Au1 2.055(6) . ?
F1 Sb1 1.837(5) . ?
F2 Sb1 1.877(7) . ?
F3 Sb1 1.869(5) . ?
F4 Sb1 1.766(6) . ?
F5 Sb1 1.857(5) . ?
F6 Sb1 1.820(5) . ?
